data_1544591
loop_
_publ_author_name
'Ebrahimi, Tannaz'
'Aluthge, Dinesh C.'
'Hatzikiriakos, Savvas G.'
'Mehrkhodavandi, Parisa'

_publ_section_title
;
 Highly Active Chiral Zinc Catalysts for Immortal Polymerization of
 \b-Butyrolactone Form Melt Processable Syndio-Rich Poly(hydroxybutyrate)
;
_journal_name_full Macromolecules
_journal_paper_doi 10.1021/acs.macromol.6b01908
_journal_year 2016
_chemical_formula_moiety 'C29 H43.04 N3 O2 Zn'
_chemical_formula_sum 'C29 H45 N3 O2 Zn'
_chemical_formula_weight 533.05
_space_group_crystal_system monoclinic
_space_group_IT_number 14
_space_group_name_Hall '-P 2ybc'
_space_group_name_H-M_alt 'P 1 21/c 1'
_symmetry_space_group_name_Hall '-P 2ybc'
_symmetry_space_group_name_H-M 'P 1 21/c 1'
_atom_sites_solution_hydrogens mixed
_audit_creation_date 2016-07-04
_audit_creation_method
;
Olex2 1.2
(compiled 2016.02.19 svn.r3266 for OlexSys, GUI svn.r5155)
;
_cell_angle_alpha 90
_cell_angle_beta 95.724(2)
_cell_angle_gamma 90
_cell_formula_units_Z 4
_cell_length_a 11.1804(11)
_cell_length_b 13.0247(13)
_cell_length_c 19.4626(19)
_cell_measurement_reflns_used 9797
_cell_measurement_temperature 90
_cell_measurement_theta_max 28.54
_cell_measurement_theta_min 2.41
_cell_volume 2820.0(5)
_computing_cell_refinement 'SAINT v8.34A (Bruker, 2013)'
_computing_data_reduction 'SAINT v8.34A (Bruker, 2013)'
_computing_molecular_graphics 'Olex2 (Dolomanov et al., 2009)'
_computing_publication_material 'Olex2 (Dolomanov et al., 2009)'
_computing_structure_refinement 'XL (Sheldrick, 2008)'
_computing_structure_solution 'SIR2004 (Burla et al., 2007)'
_diffrn_ambient_temperature 90
_diffrn_detector 'Bruker APEX2 area detector'
_diffrn_detector_area_resol_mean 7.9
_diffrn_detector_type 'Bruker-Nonius APEXII CCD area detector'
_diffrn_measured_fraction_theta_full 1.000
_diffrn_measured_fraction_theta_max 0.997
_diffrn_measurement_device 'Bruker-Nonius APEXII CCD area detector and D8 diffractometer'
_diffrn_measurement_device_type 'Bruker D8 diffractometer'
_diffrn_measurement_method '\w and \f scans'
_diffrn_radiation_monochromator 'TRIUMPH curved-crystal'
_diffrn_radiation_probe x-ray
_diffrn_radiation_type MoK\a
_diffrn_radiation_wavelength 0.71073
_diffrn_reflns_av_R_equivalents 0.0340
_diffrn_reflns_av_unetI/netI 0.0217
_diffrn_reflns_Laue_measured_fraction_full 1.000
_diffrn_reflns_Laue_measured_fraction_max 0.997
_diffrn_reflns_limit_h_max 15
_diffrn_reflns_limit_h_min -15
_diffrn_reflns_limit_k_max 16
_diffrn_reflns_limit_k_min -17
_diffrn_reflns_limit_l_max 23
_diffrn_reflns_limit_l_min -26
_diffrn_reflns_number 53818
_diffrn_reflns_point_group_measured_fraction_full 1.000
_diffrn_reflns_point_group_measured_fraction_max 0.997
_diffrn_reflns_theta_full 26.000
_diffrn_reflns_theta_max 28.575
_diffrn_reflns_theta_min 1.831
_diffrn_source 'sealed X-ray tube'
_diffrn_standards_number 0
_exptl_absorpt_coefficient_mu 0.900
_exptl_absorpt_correction_T_max 0.7457
_exptl_absorpt_correction_T_min 0.6250
_exptl_absorpt_correction_type multi-scan
_exptl_absorpt_process_details
;
SADABS-2014/5 (Bruker,2014/5) was used for absorption correction.
wR2(int) was 0.0554 before and 0.0417 after correction.
The Ratio of minimum to maximum transmission is 0.8381.
The \l/2 correction factor is 0.00150.
;
_exptl_crystal_colour colourless
_exptl_crystal_colour_primary colourless
_exptl_crystal_density_diffrn 1.256
_exptl_crystal_description RECTANGULAR
_exptl_crystal_F_000 1144
_exptl_crystal_size_max 0.401
_exptl_crystal_size_mid 0.099
_exptl_crystal_size_min 0.029
_refine_diff_density_max 0.717
_refine_diff_density_min -0.541
_refine_diff_density_rms 0.082
_refine_ls_extinction_method none
_refine_ls_goodness_of_fit_ref 1.134
_refine_ls_hydrogen_treatment mixed
_refine_ls_matrix_type full
_refine_ls_number_parameters 405
_refine_ls_number_reflns 7170
_refine_ls_number_restraints 390
_refine_ls_restrained_S_all 1.133
_refine_ls_R_factor_all 0.0689
_refine_ls_R_factor_gt 0.0560
_refine_ls_shift/su_max 0.000
_refine_ls_shift/su_mean 0.000
_refine_ls_structure_factor_coef Fsqd
_refine_ls_weighting_details 'w=1/[\s^2^(Fo^2^)+(0.0383P)^2^+6.3256P] where P=(Fo^2^+2Fc^2^)/3'
_refine_ls_weighting_scheme calc
_refine_ls_wR_factor_gt 0.1291
_refine_ls_wR_factor_ref 0.1369
_reflns_Friedel_coverage 0.000
_reflns_number_gt 6084
_reflns_number_total 7170
_reflns_threshold_expression 'I > 2\s(I)'
_cod_data_source_file ma6b01908_si_002.cif
_cod_data_source_block pm173_p21onc
_cod_depositor_comments
;
The following automatic conversions were performed:

'_diffrn_radiation_probe' value 'X-ray' changed to 'x-ray' according
to
/usr/data/users/saulius/crontab/automatic-downloads/rss-feeds/ACS/lib/dictionaries/cif_core.dic
dictionary named 'cif_core.dic' version 2.4.2 from 2011-04-26.

Automatic conversion script
Id: cif_fix_values 4268 2015-11-12 08:31:59Z antanas 
;
_cod_database_code 1544591
_shelx_space_group_comment
;
The symmetry employed for this shelxl refinement is uniquely defined
by the following loop, which should always be used as a source of
symmetry information in preference to the above space-group names.
They are only intended as comments.
;
_shelx_estimated_absorpt_t_max 0.974
_shelx_estimated_absorpt_t_min 0.714
_olex2_refinement_description
;
1. Fixed Uiso
 At 1.2 times of:
  All C(H) groups, All C(H,H) groups
 At 1.5 times of:
  All C(H,H,H) groups
2. Rigid body (RIGU) restrains
 All non-hydrogen atoms
 with sigma for 1-2 distances of 0.004 and sigma for 1-3 distances of 0.004
3. Others
 Sof(C17A)=Sof(H17A)=Sof(H17B)=Sof(C19A)=Sof(H19A)=Sof(H19B)=Sof(C16A)=
 Sof(H16A)=Sof(C21A)=Sof(H21A)=Sof(C20A)=Sof(H20C)=Sof(H20D)=Sof(C18A)=
 Sof(H18C)=Sof(H18D)=Sof(N2A)=Sof(Zn2)=1-FVAR(1)
 Sof(Zn1)=Sof(N2)=Sof(C20)=Sof(H20A)=Sof(H20B)=Sof(H15A)=Sof(H15B)=Sof(C16)=
 Sof(H16)=Sof(C18)=Sof(H18A)=Sof(H18B)=Sof(C21)=Sof(H21)=Sof(C19)=Sof(H19C)=
 Sof(H19D)=Sof(C17)=Sof(H17C)=Sof(H17D)=FVAR(1)
4.a Ternary CH refined with riding coordinates:
 C16(H16), C21(H21), C16A(H16A), C21A(H21A)
4.b Secondary CH2 refined with riding coordinates:
 C17A(H17A,H17B), C20(H20A,H20B), C15(H15A,H15B), C18(H18A,H18B), C19A(H19A,
 H19B), C20A(H20C,H20D), C19(H19C,H19D), C18A(H18C,H18D), C17(H17C,H17D)
4.c Aromatic/amide H refined with riding coordinates:
 C6(H6), C29(H29), C14(H14), C28(H28), C26(H26), C27(H27)
4.d Idealised Me refined as rotating group:
 C11(H11A,H11B,H11C), C10(H10A,H10B,H10C), C9(H9A,H9B,H9C), C4(H4A,H4B,H4C),
 C23(H23A,H23B,H23C), C2(H2A,H2B,H2C), C1(H1A,H1B,H1C), C22(H22A,H22B,H22C)
;
_shelx_shelxl_version_number 2014/7
_olex2_submission_special_instructions 'No special instructions were received'

loop_
_space_group_symop_operation_xyz
'x, y, z'
'-x, y+1/2, -z+1/2'
'-x, -y, -z'
'x, -y-1/2, z-1/2'

loop_
_atom_site_label
_atom_site_type_symbol
_atom_site_fract_x
_atom_site_fract_y
_atom_site_fract_z
_atom_site_U_iso_or_equiv
_atom_site_adp_type
_atom_site_occupancy
_atom_site_site_symmetry_order
_atom_site_calc_flag
_atom_site_refinement_flags_posn
_atom_site_refinement_flags_adp
_atom_site_refinement_flags_occupancy
_atom_site_disorder_assembly
_atom_site_disorder_group
Zn1 Zn 0.3547(2) 0.50136(19) 0.47343(12) 0.0163(3) Uani 0.522(6) 1 d . U P . .
O1 O 0.22158(16) 0.60444(14) 0.46846(9) 0.0214(4) Uani 1 1 d . U . . .
O2 O 0.47820(19) 0.57036(19) 0.54703(10) 0.0361(5) Uani 1 1 d . U . . .
N3 N 0.6168(2) 0.45570(19) 0.63426(11) 0.0243(5) Uani 1 1 d . U . . .
C12 C 0.1696(2) 0.60719(19) 0.52640(12) 0.0175(5) Uani 1 1 d . U . . .
C6 C 0.0992(2) 0.6942(2) 0.62514(12) 0.0185(5) Uani 1 1 d . U . . .
H6 H 0.0841 0.7552 0.6476 0.022 Uiso 1 1 calc R . . . .
C7 C 0.1438(2) 0.70029(18) 0.56053(12) 0.0165(4) Uani 1 1 d . U . . .
N2 N 0.2936(7) 0.3966(6) 0.5134(5) 0.0199(14) Uani 0.522(6) 1 d . U P A 1
C8 C 0.1690(2) 0.80430(19) 0.52825(13) 0.0184(5) Uani 1 1 d . U . . .
N1 N 0.3559(3) 0.2228(2) 0.59744(14) 0.0456(7) Uani 1 1 d . U . . .
C5 C 0.0760(2) 0.6018(2) 0.65791(13) 0.0219(5) Uani 1 1 d . U . . .
C13 C 0.1361(2) 0.5137(2) 0.55643(14) 0.0222(5) Uani 1 1 d . U . . .
C11 C 0.1256(3) 0.8957(2) 0.56893(14) 0.0255(5) Uani 1 1 d . U . . .
H11A H 0.1681 0.8968 0.6143 0.038 Uiso 1 1 calc GR . . . .
H11B H 0.0410 0.8890 0.5727 0.038 Uiso 1 1 calc GR . . . .
H11C H 0.1405 0.9584 0.5453 0.038 Uiso 1 1 calc GR . . . .
C10 C 0.1049(3) 0.8113(2) 0.45521(14) 0.0261(6) Uani 1 1 d . U . . .
H10A H 0.0195 0.8085 0.4573 0.039 Uiso 1 1 calc GR . . . .
H10B H 0.1293 0.7550 0.4280 0.039 Uiso 1 1 calc GR . . . .
H10C H 0.1256 0.8749 0.4344 0.039 Uiso 1 1 calc GR . . . .
C29 C 0.6879(2) 0.3901(2) 0.67303(14) 0.0245(5) Uani 1 1 d . U . . .
H29 H 0.7505 0.3578 0.6535 0.029 Uiso 1 1 calc R . . . .
C14 C 0.0929(3) 0.5119(2) 0.62128(14) 0.0258(5) Uani 1 1 d . U . . .
H14 H 0.0749 0.4491 0.6405 0.031 Uiso 1 1 calc R . . . .
C25 C 0.5268(2) 0.5031(2) 0.66211(14) 0.0257(6) Uani 1 1 d . U . . .
C28 C 0.6709(3) 0.3692(2) 0.74114(15) 0.0287(6) Uani 1 1 d . U . . .
H28 H 0.7204 0.3229 0.7669 0.034 Uiso 1 1 calc R . . . .
C17A C 0.249(2) 0.2790(19) 0.4073(12) 0.022(3) Uani 0.478(6) 1 d . U P A 2
H17A H 0.3165 0.3177 0.3935 0.026 Uiso 0.478(6) 1 calc R . P A 2
H17B H 0.1758 0.3146 0.3899 0.026 Uiso 0.478(6) 1 calc R . P A 2
C9 C 0.3059(2) 0.8148(2) 0.52537(16) 0.0285(6) Uani 1 1 d . U . . .
H9A H 0.3350 0.7568 0.5016 0.043 Uiso 1 1 calc GR . . . .
H9B H 0.3452 0.8175 0.5715 0.043 Uiso 1 1 calc GR . . . .
H9C H 0.3225 0.8767 0.5013 0.043 Uiso 1 1 calc GR . . . .
C24 C 0.4522(3) 0.5772(3) 0.61551(14) 0.0311(7) Uani 1 1 d . U . . .
C26 C 0.5046(3) 0.4856(3) 0.73043(15) 0.0306(6) Uani 1 1 d . U . . .
H26 H 0.4412 0.5185 0.7489 0.037 Uiso 1 1 calc R . . . .
C20 C 0.3496(15) 0.1070(12) 0.4991(6) 0.027(2) Uani 0.522(6) 1 d . U P A 1
H20A H 0.3335 0.0484 0.5276 0.032 Uiso 0.522(6) 1 calc R . P A 1
H20B H 0.4360 0.1142 0.4998 0.032 Uiso 0.522(6) 1 calc R . P A 1
C27 C 0.5783(3) 0.4188(3) 0.77013(15) 0.0330(6) Uani 1 1 d . U . . .
H27 H 0.5659 0.4071 0.8160 0.040 Uiso 1 1 calc R . . . .
C3 C 0.0397(3) 0.5975(2) 0.73216(14) 0.0303(6) Uani 1 1 d . U . . .
C15 C 0.1478(3) 0.4153(2) 0.51674(16) 0.0347(7) Uani 1 1 d . U . . .
H15A H 0.1069 0.4213 0.4705 0.042 Uiso 0.522(6) 1 calc R . P A 1
H15B H 0.1129 0.3585 0.5400 0.042 Uiso 0.522(6) 1 calc R . P A 1
C4 C 0.0101(3) 0.7035(3) 0.75996(14) 0.0324(6) Uani 1 1 d . U . . .
H4A H -0.0545 0.7336 0.7305 0.049 Uiso 1 1 calc GR . . . .
H4B H 0.0798 0.7468 0.7610 0.049 Uiso 1 1 calc GR . . . .
H4C H -0.0135 0.6966 0.8058 0.049 Uiso 1 1 calc GR . . . .
C23 C 0.4802(3) 0.2017(3) 0.62123(18) 0.0483(9) Uani 1 1 d . U . . .
H23A H 0.4960 0.1297 0.6163 0.073 Uiso 1 1 calc GR . . . .
H23B H 0.4956 0.2208 0.6689 0.073 Uiso 1 1 calc GR . . . .
H23C H 0.5316 0.2404 0.5942 0.073 Uiso 1 1 calc GR . . . .
C2 C -0.0720(4) 0.5295(3) 0.7343(2) 0.0507(10) Uani 1 1 d . U . . .
H2A H -0.0536 0.4608 0.7209 0.076 Uiso 1 1 calc GR . . . .
H2B H -0.1363 0.5563 0.7031 0.076 Uiso 1 1 calc GR . . . .
H2C H -0.0959 0.5289 0.7803 0.076 Uiso 1 1 calc GR . . . .
C1 C 0.1465(4) 0.5531(3) 0.77835(17) 0.0545(11) Uani 1 1 d . U . . .
H1A H 0.2141 0.5986 0.7784 0.082 Uiso 1 1 calc GR . . . .
H1B H 0.1674 0.4872 0.7610 0.082 Uiso 1 1 calc GR . . . .
H1C H 0.1249 0.5457 0.8246 0.082 Uiso 1 1 calc GR . . . .
C22 C 0.2776(4) 0.1657(3) 0.6381(3) 0.0592(11) Uani 1 1 d . U . . .
H22A H 0.2927 0.1854 0.6857 0.089 Uiso 1 1 calc GR . . . .
H22B H 0.2926 0.0936 0.6336 0.089 Uiso 1 1 calc GR . . . .
H22C H 0.1954 0.1802 0.6220 0.089 Uiso 1 1 calc GR . . . .
C16 C 0.3275(5) 0.2947(4) 0.4834(2) 0.0189(11) Uani 0.522(6) 1 d . U P A 1
H16 H 0.4149 0.2951 0.4824 0.023 Uiso 0.522(6) 1 calc R . P A 1
C18 C 0.3172(7) 0.1798(5) 0.3790(3) 0.0285(13) Uani 0.522(6) 1 d . U P A 1
H18A H 0.2775 0.1687 0.3330 0.034 Uiso 0.522(6) 1 calc R . P A 1
H18B H 0.4028 0.1855 0.3754 0.034 Uiso 0.522(6) 1 calc R . P A 1
C19A C 0.3564(7) 0.1104(5) 0.4059(4) 0.0313(15) Uani 0.478(6) 1 d . U P A 2
H19A H 0.4298 0.1422 0.3936 0.038 Uiso 0.478(6) 1 calc R . P A 2
H19B H 0.3522 0.0416 0.3867 0.038 Uiso 0.478(6) 1 calc R . P A 2
C21 C 0.2974(5) 0.2033(4) 0.5285(3) 0.0211(11) Uani 0.522(6) 1 d . U P A 1
H21 H 0.2103 0.1967 0.5295 0.025 Uiso 0.522(6) 1 calc R . P A 1
C16A C 0.2563(6) 0.2752(4) 0.4847(3) 0.0215(12) Uani 0.478(6) 1 d . U P A 2
H16A H 0.1843 0.2399 0.4974 0.026 Uiso 0.478(6) 1 calc R . P A 2
C21A C 0.3653(6) 0.2153(4) 0.5158(3) 0.0212(12) Uani 0.478(6) 1 d . U P A 2
H21A H 0.4389 0.2493 0.5044 0.025 Uiso 0.478(6) 1 calc R . P A 2
C20A C 0.3593(17) 0.1046(12) 0.4849(7) 0.026(2) Uani 0.478(6) 1 d . U P A 2
H20C H 0.4290 0.0655 0.5036 0.032 Uiso 0.478(6) 1 calc R . P A 2
H20D H 0.2878 0.0699 0.4974 0.032 Uiso 0.478(6) 1 calc R . P A 2
C19 C 0.2940(6) 0.0883(4) 0.4242(3) 0.0292(13) Uani 0.522(6) 1 d . U P A 1
H19C H 0.3289 0.0270 0.4060 0.035 Uiso 0.522(6) 1 calc R . P A 1
H19D H 0.2081 0.0774 0.4238 0.035 Uiso 0.522(6) 1 calc R . P A 1
C18A C 0.2490(8) 0.1722(5) 0.3754(3) 0.0303(14) Uani 0.478(6) 1 d . U P A 2
H18C H 0.1756 0.1366 0.3836 0.036 Uiso 0.478(6) 1 calc R . P A 2
H18D H 0.2513 0.1782 0.3259 0.036 Uiso 0.478(6) 1 calc R . P A 2
C17 C 0.271(2) 0.2801(17) 0.4080(11) 0.022(3) Uani 0.522(6) 1 d . U P A 1
H17C H 0.1845 0.2781 0.4067 0.027 Uiso 0.522(6) 1 calc R . P A 1
H17D H 0.2932 0.3375 0.3800 0.027 Uiso 0.522(6) 1 calc R . P A 1
H24A H 0.470(3) 0.647(3) 0.6346(17) 0.031(9) Uiso 1 1 d . . . . .
H24B H 0.369(3) 0.565(2) 0.6217(15) 0.020(7) Uiso 1 1 d . . . . .
N2A N 0.2584(8) 0.3787(6) 0.5160(5) 0.0198(15) Uani 0.478(6) 1 d . U P A 2
Zn2 Zn 0.3776(2) 0.5229(2) 0.46785(12) 0.0146(3) Uani 0.478(6) 1 d . U P . .

loop_
_atom_site_aniso_label
_atom_site_aniso_U_11
_atom_site_aniso_U_22
_atom_site_aniso_U_33
_atom_site_aniso_U_23
_atom_site_aniso_U_13
_atom_site_aniso_U_12
Zn1 0.0157(7) 0.0206(8) 0.0128(4) -0.0026(5) 0.0029(4) 0.0010(4)
O1 0.0227(9) 0.0236(9) 0.0177(8) -0.0028(7) 0.0017(7) 0.0095(7)
O2 0.0346(11) 0.0536(14) 0.0181(9) -0.0169(9) -0.0073(8) 0.0267(10)
N3 0.0210(10) 0.0304(12) 0.0204(10) -0.0118(9) -0.0039(8) 0.0053(9)
C12 0.0150(11) 0.0197(11) 0.0170(10) -0.0010(9) -0.0026(8) 0.0040(8)
C6 0.0182(11) 0.0206(12) 0.0167(10) -0.0006(9) 0.0023(9) 0.0015(9)
C7 0.0162(11) 0.0167(11) 0.0167(10) 0.0019(8) 0.0021(8) 0.0001(8)
N2 0.031(3) 0.010(2) 0.019(2) -0.0041(19) 0.003(3) 0.006(2)
C8 0.0194(11) 0.0164(11) 0.0202(11) 0.0018(9) 0.0068(9) 0.0006(9)
N1 0.077(2) 0.0220(13) 0.0325(13) 0.0033(10) -0.0186(13) -0.0043(13)
C5 0.0196(12) 0.0270(13) 0.0190(11) 0.0051(9) 0.0012(9) -0.0018(10)
C13 0.0225(12) 0.0202(12) 0.0224(11) -0.0014(9) -0.0046(9) 0.0017(9)
C11 0.0328(14) 0.0169(12) 0.0281(13) -0.0008(10) 0.0094(11) 0.0008(10)
C10 0.0333(14) 0.0236(13) 0.0221(12) 0.0046(10) 0.0063(10) 0.0038(11)
C29 0.0182(12) 0.0301(14) 0.0249(12) -0.0076(10) 0.0000(9) 0.0030(10)
C14 0.0305(14) 0.0214(12) 0.0244(12) 0.0083(10) -0.0020(10) -0.0031(10)
C25 0.0213(12) 0.0326(14) 0.0224(12) -0.0150(10) -0.0020(9) 0.0038(10)
C28 0.0256(13) 0.0344(15) 0.0256(13) -0.0003(11) -0.0001(10) 0.0010(11)
C17A 0.021(8) 0.023(4) 0.022(3) -0.009(3) 0.006(3) 0.001(4)
C9 0.0218(13) 0.0262(14) 0.0396(15) 0.0032(12) 0.0123(11) -0.0027(10)
C24 0.0275(14) 0.0441(17) 0.0206(12) -0.0165(12) -0.0036(10) 0.0157(13)
C26 0.0238(13) 0.0420(17) 0.0262(13) -0.0119(12) 0.0038(10) 0.0026(12)
C20 0.028(5) 0.022(4) 0.031(4) -0.005(3) 0.001(3) 0.002(3)
C27 0.0304(15) 0.0455(18) 0.0237(13) -0.0025(12) 0.0052(11) -0.0015(13)
C3 0.0370(15) 0.0351(15) 0.0199(12) 0.0092(11) 0.0084(11) -0.0004(12)
C15 0.0523(18) 0.0181(13) 0.0310(15) -0.0041(11) -0.0094(13) -0.0003(12)
C4 0.0343(15) 0.0448(17) 0.0197(13) 0.0041(12) 0.0103(11) 0.0000(13)
C23 0.052(2) 0.062(2) 0.0312(16) -0.0047(16) 0.0035(14) -0.0283(18)
C2 0.063(2) 0.047(2) 0.047(2) 0.0096(16) 0.0272(18) -0.0165(18)
C1 0.072(3) 0.070(3) 0.0202(14) 0.0089(16) 0.0012(15) 0.031(2)
C22 0.039(2) 0.042(2) 0.094(3) 0.010(2) -0.0095(19) -0.0007(16)
C16 0.018(3) 0.017(2) 0.021(2) -0.0049(16) 0.0001(17) 0.0007(18)
C18 0.031(3) 0.028(3) 0.027(3) -0.013(2) 0.004(2) 0.001(2)
C19A 0.032(3) 0.024(3) 0.040(3) -0.016(2) 0.011(3) -0.001(3)
C21 0.019(3) 0.016(2) 0.029(2) -0.0021(17) 0.0035(19) 0.0006(18)
C16A 0.026(3) 0.013(2) 0.025(2) -0.0073(18) 0.003(2) -0.003(2)
C21A 0.022(3) 0.016(2) 0.026(2) -0.0033(18) 0.005(2) 0.001(2)
C20A 0.029(4) 0.008(3) 0.044(5) -0.010(3) 0.012(4) 0.002(3)
C19 0.030(3) 0.021(2) 0.037(3) -0.012(2) 0.003(2) 0.001(2)
C18A 0.032(4) 0.029(3) 0.031(3) -0.015(2) 0.007(3) -0.003(3)
C17 0.022(8) 0.022(3) 0.022(3) -0.003(2) 0.001(4) 0.001(4)
N2A 0.030(4) 0.011(3) 0.017(3) -0.003(2) -0.005(3) 0.000(2)
Zn2 0.0150(8) 0.0172(8) 0.0120(4) -0.0018(5) 0.0038(4) 0.0009(5)

loop_
_atom_type_symbol
_atom_type_description
_atom_type_scat_dispersion_real
_atom_type_scat_dispersion_imag
_atom_type_scat_source
C C 0.0033 0.0016 'International Tables Vol C Tables 4.2.6.8 and 6.1.1.4'
H H 0.0000 0.0000 'International Tables Vol C Tables 4.2.6.8 and 6.1.1.4'
N N 0.0061 0.0033 'International Tables Vol C Tables 4.2.6.8 and 6.1.1.4'
O O 0.0106 0.0060 'International Tables Vol C Tables 4.2.6.8 and 6.1.1.4'
Zn Zn 0.2839 1.4301 'International Tables Vol C Tables 4.2.6.8 and 6.1.1.4'

loop_
_geom_angle_atom_site_label_1
_geom_angle_atom_site_label_2
_geom_angle_atom_site_label_3
_geom_angle
_geom_angle_site_symmetry_1
_geom_angle_site_symmetry_3
O1 Zn1 O2 100.48(13) . .
O1 Zn1 O2 159.13(17) . 3_666
O1 Zn1 N3 87.78(12) . 3_666
O1 Zn1 N2A 96.8(3) . .
O1 Zn1 Zn2 140.35(12) . 3_666
O2 Zn1 O2 77.77(11) . 3_666
O2 Zn1 N3 113.03(15) . 3_666
O2 Zn1 N3 74.18(11) 3_666 3_666
O2 Zn1 N2A 112.3(3) . .
O2 Zn1 Zn2 41.13(9) . 3_666
O2 Zn1 Zn2 37.46(8) 3_666 3_666
N3 Zn1 Zn2 98.58(12) 3_666 3_666
N2 Zn1 O1 102.9(3) . .
N2 Zn1 O2 97.4(3) . 3_666
N2 Zn1 O2 107.0(3) . .
N2 Zn1 N3 135.8(3) . 3_666
N2 Zn1 Zn2 99.3(3) . 3_666
N2A Zn1 O2 103.1(3) . 3_666
N2A Zn1 N3 132.7(3) . 3_666
N2A Zn1 Zn2 106.6(3) . 3_666
Zn1 O1 Zn2 11.33(6) . .
C12 O1 Zn1 111.46(16) . .
C12 O1 Zn2 117.89(16) . .
Zn1 O2 Zn1 102.22(11) . 3_666
C24 O2 Zn1 119.7(2) . .
C24 O2 Zn1 118.04(17) . 3_666
C24 O2 Zn2 128.9(2) . .
C24 O2 Zn2 114.35(18) . 3_666
Zn2 O2 Zn1 10.58(6) 3_666 3_666
Zn2 O2 Zn1 10.38(8) . .
Zn2 O2 Zn1 97.05(13) 3_666 .
Zn2 O2 Zn1 99.27(13) . 3_666
Zn2 O2 Zn2 95.82(13) . 3_666
C29 N3 Zn1 123.81(19) . 3_666
C29 N3 Zn2 124.50(19) . 3_666
C25 N3 Zn1 116.7(2) . 3_666
C25 N3 C29 119.4(2) . .
C25 N3 Zn2 115.7(2) . 3_666
Zn2 N3 Zn1 9.30(8) 3_666 3_666
O1 C12 C7 123.2(2) . .
O1 C12 C13 119.1(2) . .
C13 C12 C7 117.7(2) . .
C7 C6 H6 118.1 . .
C5 C6 H6 118.1 . .
C5 C6 C7 123.9(2) . .
C12 C7 C8 120.5(2) . .
C6 C7 C12 118.5(2) . .
C6 C7 C8 121.0(2) . .
Zn1 N2 Zn2 3.19(15) . .
C15 N2 Zn1 109.5(5) . .
C15 N2 Zn2 112.3(4) . .
C16 N2 Zn1 113.0(5) . .
C16 N2 C15 115.4(5) . .
C16 N2 Zn2 112.3(5) . .
C7 C8 C11 113.2(2) . .
C7 C8 C9 108.5(2) . .
C11 C8 C9 108.4(2) . .
C10 C8 C7 110.2(2) . .
C10 C8 C11 106.9(2) . .
C10 C8 C9 109.6(2) . .
C23 N1 C21 126.2(4) . .
C23 N1 C21A 98.6(3) . .
C22 N1 C23 110.0(3) . .
C22 N1 C21 100.1(4) . .
C22 N1 C21A 127.9(4) . .
C6 C5 C3 122.5(2) . .
C14 C5 C6 116.7(2) . .
C14 C5 C3 120.7(2) . .
C12 C13 C15 118.6(2) . .
C14 C13 C12 121.2(2) . .
C14 C13 C15 120.2(3) . .
C8 C11 H11A 109.5 . .
C8 C11 H11B 109.5 . .
C8 C11 H11C 109.5 . .
H11A C11 H11B 109.5 . .
H11A C11 H11C 109.5 . .
H11B C11 H11C 109.5 . .
C8 C10 H10A 109.5 . .
C8 C10 H10B 109.5 . .
C8 C10 H10C 109.5 . .
H10A C10 H10B 109.5 . .
H10A C10 H10C 109.5 . .
H10B C10 H10C 109.5 . .
N3 C29 H29 118.9 . .
N3 C29 C28 122.1(3) . .
C28 C29 H29 118.9 . .
C5 C14 C13 121.7(2) . .
C5 C14 H14 119.2 . .
C13 C14 H14 119.2 . .
N3 C25 C24 116.2(2) . .
N3 C25 C26 121.5(3) . .
C26 C25 C24 122.3(2) . .
C29 C28 H28 120.8 . .
C29 C28 C27 118.5(3) . .
C27 C28 H28 120.8 . .
H17A C17A H17B 107.9 . .
C16A C17A H17A 109.2 . .
C16A C17A H17B 109.2 . .
C16A C17A C18A 112.2(17) . .
C18A C17A H17A 109.2 . .
C18A C17A H17B 109.2 . .
C8 C9 H9A 109.5 . .
C8 C9 H9B 109.5 . .
C8 C9 H9C 109.5 . .
H9A C9 H9B 109.5 . .
H9A C9 H9C 109.5 . .
H9B C9 H9C 109.5 . .
O2 C24 C25 112.1(2) . .
O2 C24 H24A 111(2) . .
O2 C24 H24B 113.9(18) . .
C25 C24 H24A 107(2) . .
C25 C24 H24B 107.6(19) . .
H24A C24 H24B 105(3) . .
C25 C26 H26 120.6 . .
C27 C26 C25 118.9(3) . .
C27 C26 H26 120.6 . .
H20A C20 H20B 108.1 . .
C21 C20 H20A 109.5 . .
C21 C20 H20B 109.5 . .
C21 C20 C19 110.6(10) . .
C19 C20 H20A 109.5 . .
C19 C20 H20B 109.5 . .
C28 C27 H27 120.2 . .
C26 C27 C28 119.6(3) . .
C26 C27 H27 120.2 . .
C4 C3 C5 112.6(2) . .
C4 C3 C2 107.8(3) . .
C4 C3 C1 108.4(3) . .
C2 C3 C5 109.8(3) . .
C2 C3 C1 110.8(3) . .
C1 C3 C5 107.5(2) . .
N2 C15 H15A 110.5 . .
N2 C15 H15B 110.5 . .
C13 C15 N2 106.3(3) . .
C13 C15 H15A 110.5 . .
C13 C15 H15B 110.5 . .
H15A C15 H15B 108.7 . .
N2A C15 C13 116.1(4) . .
C3 C4 H4A 109.5 . .
C3 C4 H4B 109.5 . .
C3 C4 H4C 109.5 . .
H4A C4 H4B 109.5 . .
H4A C4 H4C 109.5 . .
H4B C4 H4C 109.5 . .
N1 C23 H23A 109.5 . .
N1 C23 H23B 109.5 . .
N1 C23 H23C 109.5 . .
H23A C23 H23B 109.5 . .
H23A C23 H23C 109.5 . .
H23B C23 H23C 109.5 . .
C3 C2 H2A 109.5 . .
C3 C2 H2B 109.5 . .
C3 C2 H2C 109.5 . .
H2A C2 H2B 109.5 . .
H2A C2 H2C 109.5 . .
H2B C2 H2C 109.5 . .
C3 C1 H1A 109.5 . .
C3 C1 H1B 109.5 . .
C3 C1 H1C 109.5 . .
H1A C1 H1B 109.5 . .
H1A C1 H1C 109.5 . .
H1B C1 H1C 109.5 . .
N1 C22 H22A 109.5 . .
N1 C22 H22B 109.5 . .
N1 C22 H22C 109.5 . .
H22A C22 H22B 109.5 . .
H22A C22 H22C 109.5 . .
H22B C22 H22C 109.5 . .
N2 C16 H16 107.0 . .
N2 C16 C21 112.5(5) . .
N2 C16 C17 112.3(9) . .
C21 C16 H16 107.0 . .
C21 C16 C17 110.8(10) . .
C17 C16 H16 107.0 . .
H18A C18 H18B 107.9 . .
C19 C18 H18A 109.2 . .
C19 C18 H18B 109.2 . .
C19 C18 C17 111.9(10) . .
C17 C18 H18A 109.2 . .
C17 C18 H18B 109.2 . .
H19A C19A H19B 108.1 . .
C20A C19A H19A 109.5 . .
C20A C19A H19B 109.5 . .
C18A C19A H19A 109.5 . .
C18A C19A H19B 109.5 . .
C18A C19A C20A 110.8(8) . .
N1 C21 C20 109.7(6) . .
N1 C21 C16 106.7(4) . .
N1 C21 H21 110.7 . .
C20 C21 C16 108.1(7) . .
C20 C21 H21 110.7 . .
C16 C21 H21 110.7 . .
C17A C16A H16A 107.7 . .
C17A C16A C21A 112.2(10) . .
C21A C16A H16A 107.7 . .
N2A C16A C17A 112.4(11) . .
N2A C16A H16A 107.7 . .
N2A C16A C21A 109.0(6) . .
N1 C21A H21A 109.6 . .
C16A C21A N1 103.5(4) . .
C16A C21A H21A 109.6 . .
C16A C21A C20A 108.6(8) . .
C20A C21A N1 115.7(7) . .
C20A C21A H21A 109.6 . .
C19A C20A C21A 109.6(10) . .
C19A C20A H20C 109.7 . .
C19A C20A H20D 109.7 . .
C21A C20A H20C 109.7 . .
C21A C20A H20D 109.7 . .
H20C C20A H20D 108.2 . .
C20 C19 H19C 109.6 . .
C20 C19 H19D 109.6 . .
C18 C19 C20 110.3(8) . .
C18 C19 H19C 109.6 . .
C18 C19 H19D 109.6 . .
H19C C19 H19D 108.1 . .
C17A C18A H18C 109.4 . .
C17A C18A H18D 109.4 . .
C19A C18A C17A 111.0(10) . .
C19A C18A H18C 109.4 . .
C19A C18A H18D 109.4 . .
H18C C18A H18D 108.0 . .
C16 C17 H17C 109.7 . .
C16 C17 H17D 109.7 . .
C18 C17 C16 109.6(12) . .
C18 C17 H17C 109.7 . .
C18 C17 H17D 109.7 . .
H17C C17 H17D 108.2 . .
C15 N2A Zn1 104.0(5) . .
C15 N2A C16A 110.9(6) . .
C16A N2A Zn1 120.6(6) . .
O1 Zn2 Zn1 147.24(10) . 3_666
O1 Zn2 O2 170.74(15) . 3_666
O1 Zn2 N2 89.2(2) . .
O1 Zn2 Zn2 149.05(16) . 3_666
O2 Zn2 Zn1 41.82(8) 3_666 3_666
O2 Zn2 Zn1 43.26(9) . 3_666
O2 Zn2 O1 105.09(13) . .
O2 Zn2 O2 84.17(13) . 3_666
O2 Zn2 N3 132.45(18) . 3_666
O2 Zn2 N2 89.3(2) 3_666 .
O2 Zn2 N2 99.3(3) . .
O2 Zn2 Zn2 43.97(9) . 3_666
O2 Zn2 Zn2 40.21(8) 3_666 3_666
N3 Zn2 Zn1 104.67(13) 3_666 3_666
N3 Zn2 O1 92.54(13) 3_666 .
N3 Zn2 O2 80.87(12) 3_666 3_666
N3 Zn2 N2 125.2(3) 3_666 .
N3 Zn2 Zn2 109.10(15) 3_666 3_666
N2 Zn2 Zn1 102.5(2) . 3_666
N2 Zn2 Zn2 95.5(2) . 3_666
Zn2 Zn2 Zn1 6.99(5) 3_666 3_666

loop_
_geom_bond_atom_site_label_1
_geom_bond_atom_site_label_2
_geom_bond_distance
_geom_bond_site_symmetry_2
Zn1 O1 2.000(3) .
Zn1 O2 2.161(3) 3_666
Zn1 O2 2.091(3) .
Zn1 N3 2.222(3) 3_666
Zn1 N2 1.743(9) .
Zn1 N2A 2.139(9) .
Zn1 Zn2 3.111(2) 3_666
O1 C12 1.319(3) .
O1 Zn2 2.043(3) .
O2 Zn1 2.161(3) 3_666
O2 C24 1.395(3) .
O2 Zn2 1.918(3) .
O2 Zn2 2.062(3) 3_666
N3 Zn1 2.222(3) 3_666
N3 C29 1.346(4) .
N3 C25 1.340(3) .
N3 Zn2 2.014(3) 3_666
C12 C7 1.426(3) .
C12 C13 1.417(4) .
C6 H6 0.9300 .
C6 C7 1.401(3) .
C6 C5 1.398(4) .
C7 C8 1.531(3) .
N2 C15 1.656(8) .
N2 C16 1.513(9) .
N2 Zn2 2.130(8) .
C8 C11 1.535(3) .
C8 C10 1.530(4) .
C8 C9 1.543(4) .
N1 C23 1.448(5) .
N1 C22 1.443(5) .
N1 C21 1.455(6) .
N1 C21A 1.606(6) .
C5 C14 1.394(4) .
C5 C3 1.541(4) .
C13 C14 1.396(4) .
C13 C15 1.509(4) .
C11 H11A 0.9600 .
C11 H11B 0.9600 .
C11 H11C 0.9600 .
C10 H10A 0.9600 .
C10 H10B 0.9600 .
C10 H10C 0.9600 .
C29 H29 0.9300 .
C29 C28 1.385(4) .
C14 H14 0.9300 .
C25 C24 1.517(4) .
C25 C26 1.395(4) .
C28 H28 0.9300 .
C28 C27 1.387(4) .
C17A H17A 0.9700 .
C17A H17B 0.9700 .
C17A C16A 1.50(2) .
C17A C18A 1.52(2) .
C9 H9A 0.9600 .
C9 H9B 0.9600 .
C9 H9C 0.9600 .
C24 H24A 1.00(4) .
C24 H24B 0.96(3) .
C26 H26 0.9300 .
C26 C27 1.381(4) .
C20 H20A 0.9700 .
C20 H20B 0.9700 .
C20 C21 1.520(14) .
C20 C19 1.546(14) .
C27 H27 0.9300 .
C3 C4 1.532(4) .
C3 C2 1.535(5) .
C3 C1 1.535(5) .
C15 H15A 0.9700 .
C15 H15B 0.9700 .
C15 N2A 1.327(9) .
C4 H4A 0.9600 .
C4 H4B 0.9600 .
C4 H4C 0.9600 .
C23 H23A 0.9600 .
C23 H23B 0.9600 .
C23 H23C 0.9600 .
C2 H2A 0.9600 .
C2 H2B 0.9600 .
C2 H2C 0.9600 .
C1 H1A 0.9600 .
C1 H1B 0.9600 .
C1 H1C 0.9600 .
C22 H22A 0.9600 .
C22 H22B 0.9600 .
C22 H22C 0.9600 .
C16 H16 0.9800 .
C16 C21 1.535(8) .
C16 C17 1.55(2) .
C18 H18A 0.9700 .
C18 H18B 0.9700 .
C18 C19 1.520(9) .
C18 C17 1.53(2) .
C19A H19A 0.9700 .
C19A H19B 0.9700 .
C19A C20A 1.537(15) .
C19A C18A 1.516(11) .
C21 H21 0.9800 .
C16A H16A 0.9800 .
C16A C21A 1.521(9) .
C16A N2A 1.478(9) .
C21A H21A 0.9800 .
C21A C20A 1.561(15) .
C20A H20C 0.9700 .
C20A H20D 0.9700 .
C19 H19C 0.9700 .
C19 H19D 0.9700 .
C18A H18C 0.9700 .
C18A H18D 0.9700 .
C17 H17C 0.9700 .
C17 H17D 0.9700 .
Zn2 Zn1 3.111(2) 3_666
Zn2 O2 2.062(3) 3_666
Zn2 N3 2.014(3) 3_666
Zn2 Zn2 2.955(5) 3_666

loop_
_geom_torsion_atom_site_label_1
_geom_torsion_atom_site_label_2
_geom_torsion_atom_site_label_3
_geom_torsion_atom_site_label_4
_geom_torsion
_geom_torsion_site_symmetry_1
Zn1 O1 C12 C7 133.2(2) .
Zn1 O1 C12 C13 -47.6(3) .
Zn1 O2 C24 C25 107.0(3) .
Zn1 O2 C24 C25 -18.5(4) 3_666
Zn1 N3 C29 C28 176.7(2) 3_666
Zn1 N3 C25 C24 2.3(3) 3_666
Zn1 N3 C25 C26 -176.9(2) 3_666
Zn1 N2 C15 C13 -58.5(5) .
Zn1 N2 C16 C21 167.3(5) .
Zn1 N2 C16 C17 -66.8(12) .
O1 Zn1 N2 C15 10.8(5) .
O1 Zn1 N2 C16 141.0(5) .
O1 Zn1 N2 Zn2 -141(3) .
O1 C12 C7 C6 -173.9(2) .
O1 C12 C7 C8 3.8(4) .
O1 C12 C13 C14 173.0(2) .
O1 C12 C13 C15 -7.1(4) .
O2 Zn1 N2 C15 -164.4(4) 3_666
O2 Zn1 N2 C15 116.2(4) .
O2 Zn1 N2 C16 -113.7(5) .
O2 Zn1 N2 C16 -34.2(6) 3_666
O2 Zn1 N2 Zn2 44(3) 3_666
O2 Zn1 N2 Zn2 -35(3) .
N3 Zn1 N2 C15 -89.5(5) 3_666
N3 Zn1 N2 C16 40.6(8) 3_666
N3 Zn1 N2 Zn2 119(3) 3_666
N3 C29 C28 C27 -0.9(4) .
N3 C25 C24 O2 10.2(4) .
N3 C25 C26 C27 0.7(4) .
C12 C7 C8 C11 175.0(2) .
C12 C7 C8 C10 55.4(3) .
C12 C7 C8 C9 -64.6(3) .
C12 C13 C14 C5 2.8(4) .
C12 C13 C15 N2 67.2(4) .
C12 C13 C15 N2A 76.0(5) .
C6 C7 C8 C11 -7.4(3) .
C6 C7 C8 C10 -127.0(2) .
C6 C7 C8 C9 113.0(3) .
C6 C5 C14 C13 2.9(4) .
C6 C5 C3 C4 10.4(4) .
C6 C5 C3 C2 130.5(3) .
C6 C5 C3 C1 -108.9(3) .
C7 C12 C13 C14 -7.7(4) .
C7 C12 C13 C15 172.2(2) .
C7 C6 C5 C14 -3.6(4) .
C7 C6 C5 C3 173.4(2) .
N2 C16 C21 N1 -54.7(6) .
N2 C16 C21 C20 -172.6(8) .
N2 C16 C17 C18 175.5(11) .
N1 C21A C20A C19A 174.3(8) .
C5 C6 C7 C12 -1.3(4) .
C5 C6 C7 C8 -179.0(2) .
C13 C12 C7 C6 6.8(3) .
C13 C12 C7 C8 -175.5(2) .
C13 C15 N2A Zn1 -57.4(6) .
C13 C15 N2A C16A 171.6(5) .
C29 N3 C25 C24 178.9(3) .
C29 N3 C25 C26 -0.3(4) .
C29 C28 C27 C26 1.3(5) .
C14 C5 C3 C4 -172.7(3) .
C14 C5 C3 C2 -52.6(4) .
C14 C5 C3 C1 67.9(4) .
C14 C13 C15 N2 -112.9(4) .
C14 C13 C15 N2A -104.2(5) .
C25 N3 C29 C28 0.4(4) .
C25 C26 C27 C28 -1.2(5) .
C17A C16A C21A N1 179.2(12) .
C17A C16A C21A C20A -57.3(14) .
C17A C16A N2A Zn1 -38.1(14) .
C17A C16A N2A C15 83.7(13) .
C24 C25 C26 C27 -178.5(3) .
C26 C25 C24 O2 -170.6(3) .
C3 C5 C14 C13 -174.2(3) .
C15 N2 C16 C21 -65.5(7) .
C15 N2 C16 C17 60.3(13) .
C15 C13 C14 C5 -177.1(3) .
C23 N1 C21 C20 34.2(9) .
C23 N1 C21 C16 -82.7(5) .
C23 N1 C21A C16A -158.7(4) .
C23 N1 C21A C20A 82.6(9) .
C22 N1 C21 C20 -89.9(8) .
C22 N1 C21 C16 153.2(4) .
C22 N1 C21A C16A 77.5(5) .
C22 N1 C21A C20A -41.2(10) .
C16 N2 C15 C13 172.6(5) .
C21 C20 C19 C18 58.6(12) .
C21 C16 C17 C18 -57.8(17) .
C16A C17A C18A C19A -54.0(19) .
C16A C21A C20A C19A 58.5(13) .
C21A C16A N2A Zn1 87.0(7) .
C21A C16A N2A C15 -151.2(6) .
C20A C19A C18A C17A 55.9(15) .
C19 C20 C21 N1 -176.7(8) .
C19 C20 C21 C16 -60.7(12) .
C19 C18 C17 C16 55.0(18) .
C18A C17A C16A C21A 55.7(19) .
C18A C17A C16A N2A 179.0(12) .
C18A C19A C20A C21A -58.8(13) .
C17 C16 C21 N1 178.7(10) .
C17 C16 C21 C20 60.7(12) .
C17 C18 C19 C20 -55.4(13) .
N2A C16A C21A N1 54.1(6) .
N2A C16A C21A C20A 177.5(8) .
Zn2 Zn1 N2 C15 157.7(4) 3_666
Zn2 Zn1 N2 C16 -72.1(5) 3_666
Zn2 Zn1 N2 Zn2 6(3) 3_666
Zn2 O1 C12 C7 122.9(2) .
Zn2 O1 C12 C13 -57.9(3) .
Zn2 O2 C24 C25 113.1(3) .
Zn2 O2 C24 C25 -7.4(3) 3_666
Zn2 N3 C29 C28 -172.1(2) 3_666
Zn2 N3 C25 C24 -8.0(3) 3_666
Zn2 N3 C25 C26 172.8(2) 3_666
Zn2 N2 C15 C13 -56.9(5) .
Zn2 N2 C16 C21 164.0(5) .
Zn2 N2 C16 C17 -70.2(12) .
